data_7212063
loop_
_publ_author_name
'Zhang, Zhen-Jie'
'Zhang, Shi-Yuan'
'Li, Yi'
'Niu, Zheng'
'Shi, Wei'
'Cheng, Peng'

_publ_section_title
;
 Systematic investigation of the lanthanide coordination polymers with
 \g-pyrone-2,6-dicarboxylic acid
;
_journal_issue 6
_journal_name_full CrystEngComm
_journal_page_first 1809
_journal_paper_doi 10.1039/b919056b
_journal_volume 12
_journal_year 2010
_chemical_formula_sum 'C16 H32 O30 Tm2'
_chemical_formula_weight 1042.18
_chemical_name_systematic
;
?
;
_space_group_IT_number 2
_symmetry_cell_setting triclinic
_symmetry_space_group_name_Hall '-P 1'
_symmetry_space_group_name_H-M 'P -1'
_atom_sites_solution_hydrogens geom
_atom_sites_solution_primary direct
_atom_sites_solution_secondary difmap
_audit_creation_method SHELXL-97
_cell_angle_alpha 108.55(3)
_cell_angle_beta 94.37(3)
_cell_angle_gamma 106.45(3)
_cell_formula_units_Z 1
_cell_length_a 6.2356(12)
_cell_length_b 10.183(2)
_cell_length_c 13.466(3)
_cell_measurement_reflns_used 2641
_cell_measurement_temperature 113(2)
_cell_measurement_theta_max 25.01
_cell_measurement_theta_min 1.62
_cell_volume 764.3(4)
_computing_cell_refinement 'CrystalClear (Rigaku/MSC Inc., 2005)'
_computing_data_collection 'CrystalClear (Rigaku/MSC Inc., 2005)'
_computing_data_reduction 'CrystalClear (Rigaku/MSC Inc., 2005)'
_computing_structure_refinement 'SHELXL-97 (Sheldrick, 1997)'
_computing_structure_solution 'SHELXS-97 (Sheldrick, 1990)'
_diffrn_ambient_temperature 113(2)
_diffrn_measured_fraction_theta_full 0.983
_diffrn_measured_fraction_theta_max 0.983
_diffrn_measurement_device_type 'Bruker P4'
_diffrn_measurement_method '\w scans'
_diffrn_radiation_monochromator graphite
_diffrn_radiation_source 'fine-focus sealed tube'
_diffrn_radiation_type MoK\a
_diffrn_radiation_wavelength 0.71073
_diffrn_reflns_av_R_equivalents 0.0207
_diffrn_reflns_av_sigmaI/netI 0.0324
_diffrn_reflns_limit_h_max 7
_diffrn_reflns_limit_h_min -7
_diffrn_reflns_limit_k_max 9
_diffrn_reflns_limit_k_min -12
_diffrn_reflns_limit_l_max 15
_diffrn_reflns_limit_l_min -15
_diffrn_reflns_number 4566
_diffrn_reflns_theta_full 25.01
_diffrn_reflns_theta_max 25.01
_diffrn_reflns_theta_min 1.62
_exptl_absorpt_coefficient_mu 5.884
_exptl_absorpt_correction_T_max 0.8914
_exptl_absorpt_correction_T_min 0.5907
_exptl_absorpt_correction_type multi-scan
_exptl_absorpt_process_details Crystalclear
_exptl_crystal_colour Colorless
_exptl_crystal_density_diffrn 2.238
_exptl_crystal_density_method 'not measured'
_exptl_crystal_description Prism
_exptl_crystal_F_000 494
_exptl_crystal_size_max 0.10
_exptl_crystal_size_mid 0.02
_exptl_crystal_size_min 0.02
_refine_diff_density_max 0.670
_refine_diff_density_min -1.241
_refine_diff_density_rms 0.110
_refine_ls_extinction_coef 0.0031(9)
_refine_ls_extinction_expression Fc^*^=kFc[1+0.001xFc^2^\l^3^/sin(2\q)]^-1/4^
_refine_ls_extinction_method SHELXL
_refine_ls_goodness_of_fit_ref 1.073
_refine_ls_hydrogen_treatment constr
_refine_ls_matrix_type full
_refine_ls_number_parameters 238
_refine_ls_number_reflns 2641
_refine_ls_number_restraints 0
_refine_ls_restrained_S_all 1.073
_refine_ls_R_factor_all 0.0215
_refine_ls_R_factor_gt 0.0203
_refine_ls_shift/su_max 0.001
_refine_ls_shift/su_mean 0.000
_refine_ls_structure_factor_coef Fsqd
_refine_ls_weighting_details 'calc w=1/[\s^2^(Fo^2^)+(0.0316P)^2^+0.8752P] where P=(Fo^2^+2Fc^2^)/3'
_refine_ls_weighting_scheme calc
_refine_ls_wR_factor_gt 0.0551
_refine_ls_wR_factor_ref 0.0556
_reflns_number_gt 2494
_reflns_number_total 2641
_reflns_threshold_expression >2sigma(I)
_cod_data_source_file b919056b.txt
_cod_data_source_block Tm-8
_cod_depositor_comments
;
The following automatic conversions were performed:

'_symmetry_cell_setting' value 'Triclinic' changed to 'triclinic'
according to /home/saulius/struct/CIF-dictionaries/cif_core.dic
dictionary named 'cif_core.dic' version 2.4.2 from 2011-04-26.

Automatic conversion script
Id: cif_fix_values 1891 2012-01-12 08:04:46Z andrius 
;
_cod_original_cell_volume 764.3(3)
_cod_original_sg_symbol_H-M P-1
_cod_database_code 7212063

loop_
_symmetry_equiv_pos_as_xyz
'x, y, z'
'-x, -y, -z'

loop_
_atom_site_label
_atom_site_type_symbol
_atom_site_fract_x
_atom_site_fract_y
_atom_site_fract_z
_atom_site_U_iso_or_equiv
_atom_site_adp_type
_atom_site_occupancy
_atom_site_symmetry_multiplicity
_atom_site_calc_flag
_atom_site_refinement_flags
_atom_site_disorder_assembly
_atom_site_disorder_group
Tm1 Tm 0.70509(2) -0.002411(17) 0.213176(12) 0.01720(11) Uani 1 1 d . . .
C1 C 0.9655(7) 0.4037(5) 0.6130(3) 0.0258(9) Uani 1 1 d . . .
C2 C 0.7401(7) 0.2987(5) 0.5753(3) 0.0254(9) Uani 1 1 d . . .
H2 H 0.6338 0.2998 0.6201 0.030 Uiso 1 1 calc R . .
C3 C 0.6823(7) 0.2002(4) 0.4769(3) 0.0199(8) Uani 1 1 d . . .
C4 C 1.0466(6) 0.2900(4) 0.4406(3) 0.0191(8) Uani 1 1 d . . .
C5 C 1.1201(7) 0.3918(4) 0.5380(3) 0.0237(9) Uani 1 1 d . . .
H5 H 1.2695 0.4547 0.5577 0.028 Uiso 1 1 calc R . .
C6 C 1.1792(6) 0.2644(4) 0.3493(3) 0.0202(8) Uani 1 1 d . . .
C7 C 0.4550(6) 0.0838(4) 0.4208(3) 0.0190(8) Uani 1 1 d . . .
C8 C 0.3781(7) -0.0249(4) 0.0119(3) 0.0220(8) Uani 1 1 d . . .
O1 O 1.0230(6) 0.5000(4) 0.7042(3) 0.0436(9) Uani 1 1 d . . .
O2 O 0.8333(4) 0.1944(3) 0.4092(2) 0.0207(6) Uani 1 1 d . . .
O3 O 0.2971(5) 0.0750(3) 0.4713(2) 0.0261(6) Uani 1 1 d . . .
O4 O 0.4448(4) 0.0056(3) 0.3264(2) 0.0224(6) Uani 1 1 d . . .
O5 O 1.3787(5) 0.3401(3) 0.3674(3) 0.0312(7) Uani 1 1 d . . .
O6 O 1.0680(5) 0.1641(3) 0.2634(2) 0.0234(6) Uani 1 1 d . . .
O7 O 0.8580(5) -0.0925(3) 0.3401(2) 0.0280(7) Uani 1 1 d . . .
O8 O 0.9380(5) -0.1425(3) 0.1356(3) 0.0341(8) Uani 1 1 d . . .
O9 O 0.4921(6) -0.2482(4) 0.1607(3) 0.0438(9) Uani 1 1 d . . .
O10 O 0.3646(5) -0.0519(3) 0.0956(2) 0.0263(6) Uani 1 1 d . . .
O11 O 0.2219(5) -0.0331(4) -0.0541(2) 0.0304(7) Uani 1 1 d . . .
O12 O 0.6442(5) 0.2252(3) 0.2274(2) 0.0274(6) Uani 1 1 d . . .
O13 O 0.1940(8) 0.2965(5) 0.0975(4) 0.0682(13) Uani 1 1 d . . .
H13A H 0.1278 0.2340 0.0362 0.082 Uiso 1 1 d R . .
H13B H 0.1895 0.2508 0.1407 0.082 Uiso 1 1 d R . .
O14 O 0.530(4) 0.539(2) 0.219(2) 0.054(9) Uani 0.30(5) 1 d P A 1
O14' O 0.610(4) 0.5178(12) 0.160(3) 0.123(11) Uani 0.70(5) 1 d P A 2
O15 O 0.0427(13) 0.5841(12) 0.1081(9) 0.116(5) Uani 0.681(12) 1 d P B 3
O15' O 0.862(3) 0.3977(16) 0.0260(14) 0.083(7) Uani 0.319(12) 1 d P B 4

loop_
_atom_site_aniso_label
_atom_site_aniso_U_11
_atom_site_aniso_U_22
_atom_site_aniso_U_33
_atom_site_aniso_U_23
_atom_site_aniso_U_13
_atom_site_aniso_U_12
Tm1 0.01371(13) 0.02326(14) 0.01444(13) 0.00736(8) 0.00435(7) 0.00450(8)
C1 0.027(2) 0.030(2) 0.020(2) 0.0095(18) 0.0044(17) 0.0064(18)
C2 0.025(2) 0.030(2) 0.021(2) 0.0085(17) 0.0114(17) 0.0080(18)
C3 0.020(2) 0.026(2) 0.021(2) 0.0135(17) 0.0083(16) 0.0095(17)
C4 0.0152(19) 0.0236(19) 0.021(2) 0.0131(17) 0.0041(15) 0.0046(16)
C5 0.021(2) 0.0224(19) 0.025(2) 0.0081(17) 0.0039(17) 0.0023(16)
C6 0.0154(19) 0.0244(19) 0.025(2) 0.0133(17) 0.0082(16) 0.0063(16)
C7 0.0162(19) 0.0256(19) 0.020(2) 0.0137(17) 0.0051(15) 0.0080(16)
C8 0.023(2) 0.027(2) 0.0122(19) 0.0021(16) 0.0056(16) 0.0065(17)
O1 0.044(2) 0.0388(18) 0.0232(17) -0.0059(14) 0.0086(15) -0.0051(16)
O2 0.0133(13) 0.0273(14) 0.0172(14) 0.0054(11) 0.0053(11) 0.0023(11)
O3 0.0199(15) 0.0379(16) 0.0233(15) 0.0143(13) 0.0103(12) 0.0081(13)
O4 0.0155(13) 0.0304(15) 0.0166(14) 0.0067(12) 0.0055(11) 0.0019(12)
O5 0.0152(15) 0.0369(17) 0.0304(17) 0.0058(14) 0.0066(12) -0.0017(13)
O6 0.0178(14) 0.0303(15) 0.0176(14) 0.0051(12) 0.0047(11) 0.0047(12)
O7 0.0291(16) 0.0374(17) 0.0244(16) 0.0168(13) 0.0083(13) 0.0136(14)
O8 0.0316(17) 0.0318(16) 0.044(2) 0.0137(15) 0.0242(15) 0.0142(14)
O9 0.0308(18) 0.0279(17) 0.064(3) 0.0116(16) 0.0050(17) 0.0027(14)
O10 0.0169(14) 0.0422(17) 0.0186(15) 0.0144(13) 0.0038(11) 0.0033(13)
O11 0.0166(15) 0.059(2) 0.0172(15) 0.0172(14) 0.0062(12) 0.0103(14)
O12 0.0244(15) 0.0284(15) 0.0330(17) 0.0137(13) 0.0084(13) 0.0099(12)
O13 0.081(3) 0.059(3) 0.045(2) 0.016(2) 0.011(2) -0.003(2)
O14 0.036(11) 0.050(9) 0.078(17) 0.027(9) -0.006(8) 0.015(7)
O14' 0.093(10) 0.055(5) 0.21(2) 0.048(8) -0.019(14) 0.020(6)
O15 0.053(5) 0.153(9) 0.160(10) 0.115(8) -0.006(5) -0.001(5)
O15' 0.075(11) 0.059(9) 0.093(13) 0.004(8) -0.025(9) 0.025(8)

loop_
_atom_type_symbol
_atom_type_description
_atom_type_scat_dispersion_real
_atom_type_scat_dispersion_imag
_atom_type_scat_source
C C 0.0033 0.0016 'International Tables Vol C Tables 4.2.6.8 and 6.1.1.4'
H H 0.0000 0.0000 'International Tables Vol C Tables 4.2.6.8 and 6.1.1.4'
O O 0.0106 0.0060 'International Tables Vol C Tables 4.2.6.8 and 6.1.1.4'
Tm Tm -0.3139 5.2483 'International Tables Vol C Tables 4.2.6.8 and 6.1.1.4'

loop_
_geom_angle_atom_site_label_1
_geom_angle_atom_site_label_2
_geom_angle_atom_site_label_3
_geom_angle
_geom_angle_site_symmetry_1
_geom_angle_site_symmetry_3
O6 Tm1 O4 121.64(10) . .
O6 Tm1 O9 144.93(11) . .
O4 Tm1 O9 78.65(12) . .
O6 Tm1 O11 77.49(11) . 2_655
O4 Tm1 O11 141.97(10) . 2_655
O9 Tm1 O11 104.46(13) . 2_655
O6 Tm1 O10 137.55(10) . .
O4 Tm1 O10 77.98(10) . .
O9 Tm1 O10 70.31(12) . .
O11 Tm1 O10 68.11(10) 2_655 .
O6 Tm1 O8 75.77(11) . .
O4 Tm1 O8 141.84(11) . .
O9 Tm1 O8 72.18(12) . .
O11 Tm1 O8 70.74(11) 2_655 .
O10 Tm1 O8 113.28(12) . .
O6 Tm1 O12 76.62(10) . .
O4 Tm1 O12 78.48(10) . .
O9 Tm1 O12 138.23(11) . .
O11 Tm1 O12 74.71(11) 2_655 .
O10 Tm1 O12 71.02(11) . .
O8 Tm1 O12 139.45(11) . .
O6 Tm1 O7 81.60(11) . .
O4 Tm1 O7 79.31(10) . .
O9 Tm1 O7 74.24(13) . .
O11 Tm1 O7 138.51(10) 2_655 .
O10 Tm1 O7 140.85(10) . .
O8 Tm1 O7 69.56(11) . .
O12 Tm1 O7 133.88(11) . .
O6 Tm1 O2 60.90(9) . .
O4 Tm1 O2 60.81(9) . .
O9 Tm1 O2 127.69(12) . .
O11 Tm1 O2 127.85(10) 2_655 .
O10 Tm1 O2 125.00(10) . .
O8 Tm1 O2 121.68(10) . .
O12 Tm1 O2 66.59(10) . .
O7 Tm1 O2 67.30(10) . .
O1 C1 C2 122.1(4) . .
O1 C1 C5 122.3(4) . .
C2 C1 C5 115.6(4) . .
C3 C2 C1 120.6(4) . .
C3 C2 H2 119.7 . .
C1 C2 H2 119.7 . .
C2 C3 O2 121.5(4) . .
C2 C3 C7 129.1(4) . .
O2 C3 C7 109.4(3) . .
C5 C4 O2 122.4(4) . .
C5 C4 C6 127.4(4) . .
O2 C4 C6 110.2(3) . .
C4 C5 C1 119.5(4) . .
C4 C5 H5 120.2 . .
C1 C5 H5 120.2 . .
O5 C6 O6 127.4(4) . .
O5 C6 C4 117.5(4) . .
O6 C6 C4 115.1(3) . .
O3 C7 O4 126.0(4) . .
O3 C7 C3 117.7(4) . .
O4 C7 C3 116.3(3) . .
O11 C8 O10 128.0(4) . .
O11 C8 C8 116.3(4) . 2_655
O10 C8 C8 115.8(4) . 2_655
C4 O2 C3 120.3(3) . .
C4 O2 Tm1 119.8(2) . .
C3 O2 Tm1 119.9(2) . .
C7 O4 Tm1 133.6(2) . .
C6 O6 Tm1 134.0(2) . .
C8 O10 Tm1 118.9(2) . .
C8 O11 Tm1 120.4(2) . 2_655
H13A O13 H13B 107.7 . .

loop_
_geom_bond_atom_site_label_1
_geom_bond_atom_site_label_2
_geom_bond_distance
_geom_bond_site_symmetry_2
Tm1 O6 2.306(3) .
Tm1 O4 2.311(3) .
Tm1 O9 2.319(3) .
Tm1 O11 2.339(3) 2_655
Tm1 O10 2.376(3) .
Tm1 O8 2.386(3) .
Tm1 O12 2.404(3) .
Tm1 O7 2.432(3) .
Tm1 O2 2.651(3) .
C1 O1 1.252(5) .
C1 C2 1.439(6) .
C1 C5 1.449(6) .
C2 C3 1.329(6) .
C2 H2 0.9300 .
C3 O2 1.360(5) .
C3 C7 1.517(6) .
C4 C5 1.334(6) .
C4 O2 1.347(5) .
C4 C6 1.529(5) .
C5 H5 0.9300 .
C6 O5 1.222(5) .
C6 O6 1.259(5) .
C7 O3 1.237(5) .
C7 O4 1.253(5) .
C8 O11 1.234(5) .
C8 O10 1.245(5) .
C8 C8 1.553(8) 2_655
O11 Tm1 2.339(3) 2_655
O13 H13A 0.8499 .
O13 H13B 0.8501 .

loop_
_geom_torsion_atom_site_label_1
_geom_torsion_atom_site_label_2
_geom_torsion_atom_site_label_3
_geom_torsion_atom_site_label_4
_geom_torsion
_geom_torsion_site_symmetry_1
_geom_torsion_site_symmetry_4
O1 C1 C2 C3 178.2(4) . .
C5 C1 C2 C3 -1.0(6) . .
C1 C2 C3 O2 0.5(6) . .
C1 C2 C3 C7 -178.2(4) . .
O2 C4 C5 C1 -1.5(6) . .
C6 C4 C5 C1 177.2(4) . .
O1 C1 C5 C4 -177.7(4) . .
C2 C1 C5 C4 1.4(6) . .
C5 C4 C6 O5 3.7(6) . .
O2 C4 C6 O5 -177.5(3) . .
C5 C4 C6 O6 -177.4(4) . .
O2 C4 C6 O6 1.4(5) . .
C2 C3 C7 O3 -0.6(6) . .
O2 C3 C7 O3 -179.4(3) . .
C2 C3 C7 O4 178.9(4) . .
O2 C3 C7 O4 0.1(5) . .
C5 C4 O2 C3 0.9(6) . .
C6 C4 O2 C3 -177.9(3) . .
C5 C4 O2 Tm1 179.6(3) . .
C6 C4 O2 Tm1 0.8(4) . .
C2 C3 O2 C4 -0.4(6) . .
C7 C3 O2 C4 178.5(3) . .
C2 C3 O2 Tm1 -179.1(3) . .
C7 C3 O2 Tm1 -0.2(4) . .
O6 Tm1 O2 C4 -1.7(2) . .
O4 Tm1 O2 C4 -178.5(3) . .
O9 Tm1 O2 C4 137.2(3) . .
O11 Tm1 O2 C4 -43.4(3) 2_655 .
O10 Tm1 O2 C4 -131.6(2) . .
O8 Tm1 O2 C4 45.9(3) . .
O12 Tm1 O2 C4 -89.0(3) . .
O7 Tm1 O2 C4 91.3(3) . .
O6 Tm1 O2 C3 177.0(3) . .
O4 Tm1 O2 C3 0.2(2) . .
O9 Tm1 O2 C3 -44.1(3) . .
O11 Tm1 O2 C3 135.3(3) 2_655 .
O10 Tm1 O2 C3 47.2(3) . .
O8 Tm1 O2 C3 -135.3(2) . .
O12 Tm1 O2 C3 89.8(3) . .
O7 Tm1 O2 C3 -90.0(3) . .
O3 C7 O4 Tm1 179.5(3) . .
C3 C7 O4 Tm1 0.1(5) . .
O6 Tm1 O4 C7 -3.4(4) . .
O9 Tm1 O4 C7 145.6(4) . .
O11 Tm1 O4 C7 -115.4(4) 2_655 .
O10 Tm1 O4 C7 -142.4(4) . .
O8 Tm1 O4 C7 105.1(4) . .
O12 Tm1 O4 C7 -69.6(3) . .
O7 Tm1 O4 C7 69.7(3) . .
O2 Tm1 O4 C7 -0.2(3) . .
O5 C6 O6 Tm1 174.9(3) . .
C4 C6 O6 Tm1 -3.8(5) . .
O4 Tm1 O6 C6 6.3(4) . .
O9 Tm1 O6 C6 -112.0(4) . .
O11 Tm1 O6 C6 150.5(4) 2_655 .
O10 Tm1 O6 C6 114.5(4) . .
O8 Tm1 O6 C6 -136.5(4) . .
O12 Tm1 O6 C6 73.5(4) . .
O7 Tm1 O6 C6 -65.5(4) . .
O2 Tm1 O6 C6 3.1(3) . .
O11 C8 O10 Tm1 -174.2(3) . .
C8 C8 O10 Tm1 5.9(6) 2_655 .
O6 Tm1 O10 C8 31.8(4) . .
O4 Tm1 O10 C8 156.0(3) . .
O9 Tm1 O10 C8 -121.9(3) . .
O11 Tm1 O10 C8 -6.4(3) 2_655 .
O8 Tm1 O10 C8 -62.4(3) . .
O12 Tm1 O10 C8 74.2(3) . .
O7 Tm1 O10 C8 -148.2(3) . .
O2 Tm1 O10 C8 115.3(3) . .
O10 C8 O11 Tm1 -173.9(3) . 2_655
C8 C8 O11 Tm1 5.9(6) 2_655 2_655
